data_2232999
loop_
_publ_author_name
'Lei, Jun'
'Luo, Ya-Jun'
'Bian, Qing-Quan'
'Wang, Xiong-Qing'

_publ_section_title
;
 Talatisamine, a C~19~-diterpenoid alkaloid from Chinese traditional
 herbal `Chuanwu'
;
_journal_coeditor_code XU5344
_journal_issue 12
_journal_name_full 'Acta Crystallographica Section E'
_journal_page_first o3145
_journal_page_last o3146
_journal_paper_doi 10.1107/S1600536811044242
_journal_volume 67
_journal_year 2011
_chemical_formula_iupac 'C24 H39 N O5'
_chemical_formula_moiety 'C24 H39 N O5'
_chemical_formula_sum 'C24 H39 N O5'
_chemical_formula_weight 421.56
_chemical_name_systematic
;
(1<i>S</i>,4<i>S</i>,5<i>R</i>,7<i>S</i>,8<i>S</i>,9<i>R</i>,10<i>R</i>,
11<i>S</i>,13<i>S</i>,14<i>S</i>,16<i>S</i>,17<i>R</i>)-<i>N</i>-methyl-
8,14-dihydroxy-1,16-trimethoxy-4-(methoxymethylene)aconitane
;
_space_group_IT_number 19
_symmetry_cell_setting orthorhombic
_symmetry_space_group_name_Hall 'P 2ac 2ab'
_symmetry_space_group_name_H-M 'P 21 21 21'
_atom_sites_solution_hydrogens geom
_atom_sites_solution_primary direct
_atom_sites_solution_secondary difmap
_audit_creation_method SHELXL-97
_cell_angle_alpha 90.00
_cell_angle_beta 90.00
_cell_angle_gamma 90.00
_cell_formula_units_Z 4
_cell_length_a 9.7124(4)
_cell_length_b 13.9401(7)
_cell_length_c 16.3729(8)
_cell_measurement_reflns_used 2165
_cell_measurement_temperature 293(2)
_cell_measurement_theta_max 29.0535
_cell_measurement_theta_min 2.8797
_cell_volume 2216.76(18)
_computing_cell_refinement 'CrysAlis CCD (Oxford Diffraction, 2009)'
_computing_data_collection 'CrysAlis CCD (Oxford Diffraction, 2009)'
_computing_data_reduction 'CrysAlis RED (Oxford Diffraction, 2009)'
_computing_molecular_graphics 'OLEX2 (Dolomanov <i>et al.</i>, 2009)'
_computing_publication_material 'SHELXL97 (Sheldrick, 2008)'
_computing_structure_refinement 'SHELXL97 (Sheldrick, 2008)'
_computing_structure_solution 'SHELXS97 (Sheldrick, 2008)'
_diffrn_ambient_temperature 293.0
_diffrn_detector_area_resol_mean 16.0874
_diffrn_measured_fraction_theta_full 0.998
_diffrn_measured_fraction_theta_max 0.998
_diffrn_measurement_device_type 'Oxford Diffraction Xcalibur Eos'
_diffrn_measurement_method '\w scans'
_diffrn_radiation_monochromator graphite
_diffrn_radiation_source 'fine-focus sealed tube'
_diffrn_radiation_type 'Mo K\a'
_diffrn_radiation_wavelength 0.7107
_diffrn_reflns_av_R_equivalents 0.0260
_diffrn_reflns_av_sigmaI/netI 0.0354
_diffrn_reflns_limit_h_max 12
_diffrn_reflns_limit_h_min -11
_diffrn_reflns_limit_k_max 16
_diffrn_reflns_limit_k_min -17
_diffrn_reflns_limit_l_max 20
_diffrn_reflns_limit_l_min -16
_diffrn_reflns_number 6644
_diffrn_reflns_theta_full 26.37
_diffrn_reflns_theta_max 26.37
_diffrn_reflns_theta_min 2.89
_exptl_absorpt_coefficient_mu 0.087
_exptl_absorpt_correction_type none
_exptl_crystal_colour colourless
_exptl_crystal_density_diffrn 1.263
_exptl_crystal_density_method 'not measured'
_exptl_crystal_description block
_exptl_crystal_F_000 920
_exptl_crystal_size_max 0.40
_exptl_crystal_size_mid 0.40
_exptl_crystal_size_min 0.35
_refine_diff_density_max 0.147
_refine_diff_density_min -0.147
_refine_ls_extinction_method none
_refine_ls_goodness_of_fit_ref 1.043
_refine_ls_hydrogen_treatment constr
_refine_ls_matrix_type full
_refine_ls_number_parameters 277
_refine_ls_number_reflns 2572
_refine_ls_number_restraints 0
_refine_ls_restrained_S_all 1.043
_refine_ls_R_factor_all 0.0592
_refine_ls_R_factor_gt 0.0439
_refine_ls_shift/su_max 0.000
_refine_ls_shift/su_mean 0.000
_refine_ls_structure_factor_coef Fsqd
_refine_ls_weighting_details 'calc w=1/[\s^2^(Fo^2^)+(0.0403P)^2^+0.3082P] where P=(Fo^2^+2Fc^2^)/3'
_refine_ls_weighting_scheme calc
_refine_ls_wR_factor_gt 0.0889
_refine_ls_wR_factor_ref 0.0967
_reflns_number_gt 2068
_reflns_number_total 2572
_reflns_threshold_expression I>2sigma(I)
_cod_data_source_file xu5344.cif
_cod_data_source_block I
_cod_original_cell_volume 2216.77(17)
_cod_database_code 2232999
_cod_database_fobs_code 2232999

loop_
_space_group_symop_id
_space_group_symop_operation_xyz
1 'x, y, z'
2 '-x+1/2, -y, z+1/2'
3 'x+1/2, -y+1/2, -z'
4 '-x, y+1/2, -z+1/2'

loop_
_atom_site_type_symbol
_atom_site_label
_atom_site_fract_x
_atom_site_fract_y
_atom_site_fract_z
_atom_site_U_iso_or_equiv
_atom_site_adp_type
_atom_site_calc_flag
_atom_site_refinement_flags
_atom_site_occupancy
_atom_site_symmetry_multiplicity
O O1 0.32334(17) 0.44018(14) 0.41854(12) 0.0435(5) Uani d . 1 1
O O2 0.89891(18) 0.25592(15) 0.37591(14) 0.0564(6) Uani d . 1 1
H H2 0.9046 0.2223 0.3350 0.085 Uiso calc R 1 1
O O3 0.7579(2) 0.17270(16) 0.23475(15) 0.0605(6) Uani d . 1 1
H H3 0.7429 0.1208 0.2565 0.091 Uiso calc R 1 1
O O4 0.6335(2) 0.05223(14) 0.33745(13) 0.0561(6) Uani d . 1 1
O O5 0.7984(2) 0.70995(17) 0.35432(14) 0.0662(6) Uani d . 1 1
N N1 0.6111(2) 0.47017(16) 0.54202(13) 0.0365(5) Uani d . 1 1
C C1 0.4310(2) 0.50466(19) 0.39450(17) 0.0368(6) Uani d . 1 1
H H1 0.4124 0.5232 0.3378 0.044 Uiso calc R 1 1
C C2 0.4232(3) 0.5949(2) 0.44516(18) 0.0448(7) Uani d . 1 1
H H2B 0.4167 0.5780 0.5025 0.054 Uiso calc R 1 1
H H2A 0.3411 0.6306 0.4305 0.054 Uiso calc R 1 1
C C3 0.5493(3) 0.6571(2) 0.43140(19) 0.0440(7) Uani d . 1 1
H H3B 0.5462 0.7114 0.4683 0.053 Uiso calc R 1 1
H H3A 0.5480 0.6816 0.3760 0.053 Uiso calc R 1 1
C C4 0.6830(3) 0.60164(19) 0.44529(16) 0.0385(6) Uani d . 1 1
C C5 0.6955(2) 0.51749(18) 0.38407(17) 0.0356(6) Uani d . 1 1
H H5 0.7034 0.5407 0.3278 0.043 Uiso calc R 1 1
C C6 0.8211(3) 0.45461(19) 0.40829(18) 0.0402(7) Uani d . 1 1
H H6A 0.8734 0.4363 0.3603 0.048 Uiso calc R 1 1
H H6B 0.8812 0.4891 0.4454 0.048 Uiso calc R 1 1
C C7 0.7596(2) 0.3657(2) 0.45023(17) 0.0375(6) Uani d . 1 1
H H7 0.8128 0.3489 0.4990 0.045 Uiso calc R 1 1
C C8 0.7561(3) 0.2812(2) 0.38994(17) 0.0403(7) Uani d . 1 1
C C9 0.6954(3) 0.31884(19) 0.30943(16) 0.0381(6) Uani d . 1 1
H H9 0.7625 0.3596 0.2812 0.046 Uiso calc R 1 1
C C10 0.5624(2) 0.37418(19) 0.32477(16) 0.0356(6) Uani d . 1 1
H H10 0.5415 0.4092 0.2744 0.043 Uiso calc R 1 1
C C11 0.5686(2) 0.44982(18) 0.39451(15) 0.0317(6) Uani d . 1 1
C C12 0.4537(3) 0.29090(19) 0.33160(18) 0.0431(7) Uani d . 1 1
H H12B 0.4238 0.2833 0.3878 0.052 Uiso calc R 1 1
H H12A 0.3739 0.3047 0.2980 0.052 Uiso calc R 1 1
C C13 0.5264(3) 0.1990(2) 0.30144(17) 0.0434(7) Uani d . 1 1
H H13 0.4657 0.1614 0.2659 0.052 Uiso calc R 1 1
C C14 0.6491(3) 0.2379(2) 0.25413(17) 0.0459(7) Uani d . 1 1
H H14 0.6152 0.2659 0.2031 0.055 Uiso calc R 1 1
C C15 0.6805(3) 0.1936(2) 0.42678(18) 0.0459(7) Uani d . 1 1
H H15B 0.7498 0.1481 0.4447 0.055 Uiso calc R 1 1
H H15A 0.6317 0.2152 0.4751 0.055 Uiso calc R 1 1
C C16 0.5773(3) 0.13917(19) 0.37274(18) 0.0448(7) Uani d . 1 1
H H16 0.4978 0.1216 0.4064 0.054 Uiso calc R 1 1
C C17 0.6132(2) 0.40139(19) 0.47427(15) 0.0338(6) Uani d . 1 1
H H17 0.5530 0.3468 0.4864 0.041 Uiso calc R 1 1
C C18 0.8026(3) 0.6714(2) 0.43440(19) 0.0491(8) Uani d . 1 1
H H18B 0.7958 0.7227 0.4742 0.059 Uiso calc R 1 1
H H18A 0.8892 0.6382 0.4430 0.059 Uiso calc R 1 1
C C19 0.6885(3) 0.55955(19) 0.53215(17) 0.0425(7) Uani d . 1 1
H H19A 0.7839 0.5479 0.5465 0.051 Uiso calc R 1 1
H H19B 0.6525 0.6067 0.5701 0.051 Uiso calc R 1 1
C C20 0.6367(3) 0.4256(2) 0.62167(17) 0.0474(7) Uani d . 1 1
H H20B 0.7342 0.4300 0.6341 0.057 Uiso calc R 1 1
H H20A 0.6127 0.3582 0.6187 0.057 Uiso calc R 1 1
C C21 0.5563(4) 0.4716(2) 0.68945(19) 0.0646(9) Uani d . 1 1
H H21A 0.4601 0.4712 0.6759 0.097 Uiso calc R 1 1
H H21C 0.5868 0.5366 0.6966 0.097 Uiso calc R 1 1
H H21B 0.5706 0.4365 0.7392 0.097 Uiso calc R 1 1
C C22 0.1962(3) 0.4556(2) 0.3787(2) 0.0625(9) Uani d . 1 1
H H22A 0.2084 0.4491 0.3208 0.094 Uiso calc R 1 1
H H22C 0.1634 0.5189 0.3909 0.094 Uiso calc R 1 1
H H22B 0.1303 0.4091 0.3973 0.094 Uiso calc R 1 1
C C23 0.9152(4) 0.7649(3) 0.3346(2) 0.0748(11) Uani d . 1 1
H H23A 0.9080 0.7870 0.2793 0.112 Uiso calc R 1 1
H H23B 0.9964 0.7262 0.3404 0.112 Uiso calc R 1 1
H H23C 0.9210 0.8190 0.3707 0.112 Uiso calc R 1 1
C C24 0.6424(4) -0.0258(2) 0.3919(2) 0.0741(11) Uani d . 1 1
H H24B 0.6771 -0.0810 0.3635 0.111 Uiso calc R 1 1
H H24A 0.5527 -0.0399 0.4134 0.111 Uiso calc R 1 1
H H24C 0.7035 -0.0098 0.4359 0.111 Uiso calc R 1 1

loop_
_atom_site_aniso_label
_atom_site_aniso_U_11
_atom_site_aniso_U_22
_atom_site_aniso_U_33
_atom_site_aniso_U_12
_atom_site_aniso_U_13
_atom_site_aniso_U_23
O1 0.0259(9) 0.0517(11) 0.0530(11) -0.0006(10) -0.0017(8) 0.0075(10)
O2 0.0364(11) 0.0614(14) 0.0715(15) 0.0142(11) -0.0029(10) -0.0154(12)
O3 0.0587(12) 0.0572(13) 0.0657(16) -0.0016(12) 0.0165(11) -0.0190(12)
O4 0.0651(13) 0.0430(11) 0.0603(13) 0.0047(11) 0.0012(11) -0.0085(11)
O5 0.0634(13) 0.0682(14) 0.0670(15) -0.0224(13) -0.0008(12) 0.0161(12)
N1 0.0382(11) 0.0412(12) 0.0300(11) -0.0002(11) -0.0029(10) -0.0015(10)
C1 0.0279(12) 0.0447(15) 0.0378(16) 0.0005(13) -0.0033(12) 0.0065(12)
C2 0.0360(14) 0.0466(16) 0.0518(18) 0.0059(14) 0.0000(13) 0.0005(15)
C3 0.0427(15) 0.0407(15) 0.0486(17) 0.0047(14) -0.0016(13) -0.0011(13)
C4 0.0369(14) 0.0371(14) 0.0414(16) -0.0017(13) -0.0041(12) -0.0010(12)
C5 0.0274(12) 0.0435(14) 0.0360(15) -0.0021(12) -0.0004(11) 0.0008(13)
C6 0.0276(12) 0.0482(16) 0.0449(16) -0.0010(14) -0.0043(12) -0.0064(14)
C7 0.0285(12) 0.0430(15) 0.0410(16) 0.0022(12) -0.0093(12) -0.0026(13)
C8 0.0314(13) 0.0436(15) 0.0459(16) 0.0044(13) -0.0037(12) -0.0054(14)
C9 0.0359(13) 0.0430(15) 0.0354(14) -0.0062(14) 0.0001(12) -0.0016(12)
C10 0.0316(12) 0.0445(14) 0.0305(14) -0.0012(13) -0.0052(11) -0.0007(12)
C11 0.0255(11) 0.0377(14) 0.0318(14) 0.0004(12) -0.0013(10) 0.0015(11)
C12 0.0352(14) 0.0495(16) 0.0447(16) -0.0038(14) -0.0087(13) -0.0032(14)
C13 0.0394(15) 0.0495(17) 0.0413(16) -0.0062(14) -0.0032(13) -0.0107(14)
C14 0.0458(16) 0.0530(17) 0.0389(16) -0.0011(15) 0.0012(13) -0.0081(14)
C15 0.0501(17) 0.0405(15) 0.0471(17) 0.0035(15) -0.0062(14) -0.0014(13)
C16 0.0444(15) 0.0428(15) 0.0473(17) -0.0024(14) 0.0063(14) -0.0055(14)
C17 0.0302(12) 0.0371(13) 0.0339(14) 0.0001(12) -0.0058(11) -0.0021(12)
C18 0.0472(16) 0.0451(16) 0.0550(19) -0.0078(16) -0.0027(15) -0.0015(15)
C19 0.0428(15) 0.0443(15) 0.0406(15) -0.0008(15) -0.0051(13) -0.0056(13)
C20 0.0462(15) 0.0544(17) 0.0416(16) 0.0001(15) -0.0075(14) -0.0002(15)
C21 0.088(2) 0.068(2) 0.0375(17) 0.000(2) -0.0023(17) -0.0056(16)
C22 0.0278(13) 0.071(2) 0.089(3) 0.0022(16) -0.0100(16) 0.008(2)
C23 0.068(2) 0.073(2) 0.084(3) -0.021(2) 0.017(2) 0.006(2)
C24 0.084(3) 0.0498(19) 0.088(3) 0.009(2) -0.001(2) -0.003(2)

loop_
_atom_type_symbol
_atom_type_description
_atom_type_scat_dispersion_real
_atom_type_scat_dispersion_imag
_atom_type_scat_source
C C 0.0033 0.0016 'International Tables Vol C Tables 4.2.6.8 and 6.1.1.4'
H H 0.0000 0.0000 'International Tables Vol C Tables 4.2.6.8 and 6.1.1.4'
N N 0.0061 0.0033 'International Tables Vol C Tables 4.2.6.8 and 6.1.1.4'
O O 0.0106 0.0060 'International Tables Vol C Tables 4.2.6.8 and 6.1.1.4'

loop_
_geom_angle_atom_site_label_1
_geom_angle_atom_site_label_2
_geom_angle_atom_site_label_3
_geom_angle
O1 C1 H1 106.9
O1 C1 C2 109.6(2)
O1 C1 C11 108.77(19)
O1 C22 H22A 109.5
O1 C22 H22C 109.5
O1 C22 H22B 109.5
O2 C8 C7 105.5(2)
O2 C8 C9 108.3(2)
O2 C8 C15 108.9(2)
O3 C14 C9 112.7(2)
O3 C14 C13 117.8(2)
O3 C14 H14 108.2
O4 C16 C13 106.0(2)
O4 C16 C15 113.4(2)
O4 C16 H16 108.2
O4 C24 H24B 109.5
O4 C24 H24A 109.5
O4 C24 H24C 109.5
O5 C18 C4 109.1(2)
O5 C18 H18B 109.9
O5 C18 H18A 109.9
O5 C23 H23A 109.5
O5 C23 H23B 109.5
O5 C23 H23C 109.5
N1 C17 C7 114.36(19)
N1 C17 C11 110.7(2)
N1 C17 H17 110.3
N1 C19 C4 114.1(2)
N1 C19 H19A 108.7
N1 C19 H19B 108.7
N1 C20 H20B 109.0
N1 C20 H20A 109.0
N1 C20 C21 112.9(2)
C1 C2 H2B 109.5
C1 C2 H2A 109.5
C1 C2 C3 110.7(2)
C1 C11 C5 112.7(2)
C1 C11 C10 107.6(2)
C2 C1 H1 106.9
C2 C1 C11 117.2(2)
C2 C3 H3B 109.2
C2 C3 H3A 109.2
C2 C3 C4 112.0(2)
H2B C2 H2A 108.1
C3 C2 H2B 109.5
C3 C2 H2A 109.5
C3 C4 C5 110.7(2)
C3 C4 C19 111.1(2)
H3B C3 H3A 107.9
C4 C3 H3B 109.2
C4 C3 H3A 109.2
C4 C5 H5 111.4
C4 C5 C6 108.9(2)
C4 C5 C11 109.0(2)
C4 C18 H18B 109.9
C4 C18 H18A 109.9
C4 C19 H19A 108.7
C4 C19 H19B 108.7
C5 C6 H6A 110.7
C5 C6 H6B 110.7
C6 C5 H5 111.4
C6 C5 C11 104.53(19)
C6 C7 H7 110.6
C6 C7 C17 102.1(2)
H6A C6 H6B 108.8
C7 C6 C5 105.31(19)
C7 C6 H6A 110.7
C7 C6 H6B 110.7
C7 C8 C15 111.4(2)
C7 C17 H17 110.3
C8 O2 H2 109.5
C8 C7 C6 109.8(2)
C8 C7 H7 110.6
C8 C7 C17 112.8(2)
C8 C9 H9 110.3
C8 C15 H15B 107.7
C8 C15 H15A 107.7
C9 C8 C7 107.3(2)
C9 C8 C15 114.9(2)
C9 C10 H10 106.8
C9 C10 C11 115.5(2)
C9 C10 C12 101.9(2)
C9 C14 C13 101.2(2)
C9 C14 H14 108.2
C10 C9 C8 110.9(2)
C10 C9 H9 110.3
C10 C11 C5 111.1(2)
C10 C12 H12B 110.4
C10 C12 H12A 110.4
C11 C1 H1 106.9
C11 C5 H5 111.4
C11 C10 H10 106.8
C11 C10 C12 118.3(2)
C11 C17 C7 100.6(2)
C11 C17 H17 110.3
C12 C10 H10 106.8
C12 C13 H13 111.0
H12B C12 H12A 108.6
C13 C12 C10 106.4(2)
C13 C12 H12B 110.4
C13 C12 H12A 110.4
C13 C14 H14 108.2
C13 C16 C15 112.6(2)
C13 C16 H16 108.2
C14 O3 H3 109.5
C14 C9 C8 111.9(2)
C14 C9 H9 110.3
C14 C9 C10 102.9(2)
C14 C13 C12 103.1(2)
C14 C13 H13 111.0
C15 C16 H16 108.2
H15B C15 H15A 107.1
C16 C13 C12 111.0(2)
C16 C13 H13 111.0
C16 C13 C14 109.4(2)
C16 C15 C8 118.3(2)
C16 C15 H15B 107.7
C16 C15 H15A 107.7
C17 C7 H7 110.6
C17 C11 C1 117.6(2)
C17 C11 C5 97.86(19)
C17 C11 C10 109.7(2)
C18 C4 C3 107.9(2)
C18 C4 C5 110.3(2)
C18 C4 C19 108.9(2)
H18B C18 H18A 108.3
C19 N1 C17 117.8(2)
C19 N1 C20 111.8(2)
C19 C4 C5 107.9(2)
H19A C19 H19B 107.6
C20 N1 C17 113.2(2)
C20 C21 H21A 109.5
C20 C21 H21C 109.5
C20 C21 H21B 109.5
H20B C20 H20A 107.8
C21 C20 H20B 109.0
C21 C20 H20A 109.0
H21A C21 H21C 109.5
H21A C21 H21B 109.5
H21C C21 H21B 109.5
C22 O1 C1 114.6(2)
H22A C22 H22C 109.5
H22A C22 H22B 109.5
H22C C22 H22B 109.5
C23 O5 C18 113.3(3)
H23A C23 H23B 109.5
H23A C23 H23C 109.5
H23B C23 H23C 109.5
C24 O4 C16 114.6(2)
H24B C24 H24A 109.5
H24B C24 H24C 109.5
H24A C24 H24C 109.5

loop_
_geom_bond_atom_site_label_1
_geom_bond_atom_site_label_2
_geom_bond_distance
O1 C1 1.434(3)
O1 C22 1.413(3)
O2 H2 0.8200
O2 C8 1.449(3)
O3 H3 0.8200
O3 C14 1.429(3)
O4 C16 1.449(3)
O4 C24 1.410(4)
O5 C18 1.418(4)
O5 C23 1.406(4)
N1 C17 1.466(3)
N1 C19 1.464(3)
N1 C20 1.466(3)
C1 H1 0.9800
C1 C2 1.508(4)
C1 C11 1.540(3)
C2 H2B 0.9700
C2 H2A 0.9700
C2 C3 1.518(4)
C3 H3B 0.9700
C3 H3A 0.9700
C3 C4 1.527(4)
C4 C5 1.548(4)
C4 C18 1.525(4)
C4 C19 1.539(4)
C5 H5 0.9800
C5 C6 1.554(3)
C5 C11 1.561(3)
C6 H6A 0.9700
C6 H6B 0.9700
C6 C7 1.538(4)
C7 H7 0.9800
C7 C8 1.537(4)
C7 C17 1.558(3)
C8 C9 1.536(4)
C8 C15 1.548(4)
C9 H9 0.9800
C9 C10 1.526(4)
C9 C14 1.515(4)
C10 H10 0.9800
C10 C11 1.556(3)
C10 C12 1.573(4)
C11 C17 1.532(3)
C12 H12B 0.9700
C12 H12A 0.9700
C12 C13 1.543(4)
C13 H13 0.9800
C13 C14 1.521(4)
C13 C16 1.518(4)
C14 H14 0.9800
C15 H15B 0.9700
C15 H15A 0.9700
C15 C16 1.537(4)
C16 H16 0.9800
C17 H17 0.9800
C18 H18B 0.9700
C18 H18A 0.9700
C19 H19A 0.9700
C19 H19B 0.9700
C20 H20B 0.9700
C20 H20A 0.9700
C20 C21 1.501(4)
C21 H21A 0.9600
C21 H21C 0.9600
C21 H21B 0.9600
C22 H22A 0.9600
C22 H22C 0.9600
C22 H22B 0.9600
C23 H23A 0.9600
C23 H23B 0.9600
C23 H23C 0.9600
C24 H24B 0.9600
C24 H24A 0.9600
C24 H24C 0.9600

loop_
_geom_hbond_atom_site_label_D
_geom_hbond_atom_site_label_H
_geom_hbond_atom_site_label_A
_geom_hbond_distance_DH
_geom_hbond_distance_HA
_geom_hbond_distance_DA
_geom_hbond_angle_DHA
O2 H2 O3 0.82 2.28 2.926(3) 136.0
O3 H3 O4 0.82 1.95 2.666(3) 145.6

loop_
_geom_torsion_atom_site_label_1
_geom_torsion_atom_site_label_2
_geom_torsion_atom_site_label_3
_geom_torsion_atom_site_label_4
_geom_torsion
O1 C1 C2 C3 170.4(2)
O1 C1 C11 C5 -170.0(2)
O1 C1 C11 C10 67.2(2)
O1 C1 C11 C17 -57.3(3)
O2 C8 C9 C10 -162.8(2)
O2 C8 C9 C14 82.9(3)
O2 C8 C15 C16 -108.1(3)
C1 C2 C3 C4 -53.5(3)
C1 C11 C17 N1 -52.9(3)
C1 C11 C17 C7 -174.2(2)
C2 C1 C11 C5 -45.0(3)
C2 C1 C11 C10 -167.8(2)
C2 C1 C11 C17 67.7(3)
C2 C3 C4 C5 62.1(3)
C2 C3 C4 C18 -177.1(2)
C2 C3 C4 C19 -57.7(3)
C3 C4 C5 C6 -171.8(2)
C3 C4 C5 C11 -58.4(3)
C3 C4 C18 O5 -59.6(3)
C3 C4 C19 N1 80.8(3)
C4 C5 C6 C7 103.0(2)
C4 C5 C11 C1 49.3(3)
C4 C5 C11 C10 170.1(2)
C4 C5 C11 C17 -75.1(2)
C5 C4 C18 O5 61.5(3)
C5 C4 C19 N1 -40.7(3)
C5 C6 C7 C8 100.3(2)
C5 C6 C7 C17 -19.6(3)
C5 C11 C17 N1 67.8(2)
C5 C11 C17 C7 -53.4(2)
C6 C5 C11 C1 165.6(2)
C6 C5 C11 C10 -73.6(2)
C6 C5 C11 C17 41.1(2)
C6 C7 C8 O2 68.2(3)
C6 C7 C8 C9 -47.2(3)
C6 C7 C8 C15 -173.8(2)
C6 C7 C17 N1 -72.3(3)
C6 C7 C17 C11 46.3(2)
C7 C8 C9 C10 -49.4(3)
C7 C8 C9 C14 -163.6(2)
C7 C8 C15 C16 135.9(2)
C8 C7 C17 N1 169.9(2)
C8 C7 C17 C11 -71.5(3)
C8 C9 C10 C11 47.8(3)
C8 C9 C10 C12 -81.9(2)
C8 C9 C14 O3 -58.0(3)
C8 C9 C14 C13 68.8(3)
C8 C15 C16 O4 99.8(3)
C8 C15 C16 C13 -20.5(3)
C9 C8 C15 C16 13.6(3)
C9 C10 C11 C1 174.2(2)
C9 C10 C11 C5 50.5(3)
C9 C10 C11 C17 -56.6(3)
C9 C10 C12 C13 -12.0(3)
C10 C9 C14 O3 -177.0(2)
C10 C9 C14 C13 -50.3(3)
C10 C11 C17 N1 -176.36(19)
C10 C11 C17 C7 62.4(2)
C10 C12 C13 C14 -18.0(3)
C10 C12 C13 C16 99.0(2)
C11 C1 C2 C3 45.9(3)
C11 C5 C6 C7 -13.3(3)
C11 C10 C12 C13 -139.9(2)
C12 C10 C11 C1 -64.6(3)
C12 C10 C11 C5 171.6(2)
C12 C10 C11 C17 64.5(3)
C12 C13 C14 O3 164.7(2)
C12 C13 C14 C9 41.4(3)
C12 C13 C16 O4 175.7(2)
C12 C13 C16 C15 -59.8(3)
C14 C9 C10 C11 167.5(2)
C14 C9 C10 C12 37.9(3)
C14 C13 C16 O4 -71.2(3)
C14 C13 C16 C15 53.3(3)
C15 C8 C9 C10 75.1(3)
C15 C8 C9 C14 -39.1(3)
C16 C13 C14 O3 46.5(3)
C16 C13 C14 C9 -76.8(3)
C17 N1 C19 C4 37.6(3)
C17 N1 C20 C21 -144.9(2)
C17 C7 C8 O2 -178.7(2)
C17 C7 C8 C9 66.0(3)
C17 C7 C8 C15 -60.6(3)
C18 C4 C5 C6 68.8(3)
C18 C4 C5 C11 -177.8(2)
C18 C4 C19 N1 -160.5(2)
C19 N1 C17 C7 58.9(3)
C19 N1 C17 C11 -53.8(3)
C19 N1 C20 C21 79.3(3)
C19 C4 C5 C6 -50.1(3)
C19 C4 C5 C11 63.4(3)
C19 C4 C18 O5 179.7(2)
C20 N1 C17 C7 -74.2(3)
C20 N1 C17 C11 173.1(2)
C20 N1 C19 C4 171.3(2)
C22 O1 C1 C2 86.3(3)
C22 O1 C1 C11 -144.4(2)
C23 O5 C18 C4 -171.7(2)
C24 O4 C16 C13 -159.0(3)
C24 O4 C16 C15 77.0(3)
